data_1514329
loop_
_publ_author_name
'Joshi, Hemant'
'Sharma, Kamal Nayan'
'Sharma, Alpesh K'
'Singh, Ajai Kumar'

_publ_section_title
;
 Palladium-phosphorus/sulfur nanoparticles (NPs) decorated on graphene
 oxide: synthesis using the same precursor for NPs and catalytic
 applications in Suzuki-Miyaura coupling.
;
_journal_issue 9
_journal_name_full Nanoscale
_journal_page_first 4588
_journal_page_last 4597
_journal_paper_doi 10.1039/c3nr06586c
_journal_volume 6
_journal_year 2014
_chemical_formula_moiety 'C15 H16 Cl2 O Pd S2'
_chemical_formula_sum 'C15 H16 Cl2 O Pd S2'
_chemical_formula_weight 453.72
_chemical_name_systematic
; 
 ? 
;
_space_group_IT_number 61
_symmetry_cell_setting orthorhombic
_symmetry_space_group_name_Hall '-P 2ac 2ab'
_symmetry_space_group_name_H-M 'P b c a'
_atom_sites_solution_hydrogens geom
_atom_sites_solution_primary direct
_atom_sites_solution_secondary difmap
_audit_creation_method SHELXL-97
_cell_angle_alpha 90.00
_cell_angle_beta 90.00
_cell_angle_gamma 90.00
_cell_formula_units_Z 8
_cell_length_a 8.117(3)
_cell_length_b 20.123(8)
_cell_length_c 20.541(8)
_cell_measurement_reflns_used 8442
_cell_measurement_temperature 293(2)
_cell_measurement_theta_max 27.33
_cell_measurement_theta_min 2.25
_cell_volume 3355(2)
_computing_cell_refinement 'Bruker SMART'
_computing_data_collection 'Bruker SMART'
_computing_data_reduction 'Bruker SAINT'
_computing_molecular_graphics 'Bruker SHELXTL'
_computing_publication_material 'Bruker SHELXTL'
_computing_structure_refinement 'SHELXL-97 (Sheldrick, 1997)'
_computing_structure_solution 'SHELXS-97 (Sheldrick, 1990)'
_diffrn_ambient_temperature 293(2)
_diffrn_measured_fraction_theta_full 1.000
_diffrn_measured_fraction_theta_max 1.000
_diffrn_measurement_device_type 'CCD area detector'
_diffrn_measurement_method 'phi and omega scans'
_diffrn_radiation_monochromator graphite
_diffrn_radiation_source 'fine-focus sealed tube'
_diffrn_radiation_type MoK\a
_diffrn_radiation_wavelength 0.71073
_diffrn_reflns_av_R_equivalents 0.0589
_diffrn_reflns_av_sigmaI/netI 0.0254
_diffrn_reflns_limit_h_max 9
_diffrn_reflns_limit_h_min -9
_diffrn_reflns_limit_k_max 23
_diffrn_reflns_limit_k_min -23
_diffrn_reflns_limit_l_max 24
_diffrn_reflns_limit_l_min -24
_diffrn_reflns_number 28910
_diffrn_reflns_theta_full 25.00
_diffrn_reflns_theta_max 25.00
_diffrn_reflns_theta_min 1.98
_exptl_absorpt_coefficient_mu 1.668
_exptl_absorpt_correction_T_max 0.707
_exptl_absorpt_correction_T_min 0.597
_exptl_absorpt_correction_type multi-scan
_exptl_absorpt_process_details '(SADABS; Sheldrick, 1996)'
_exptl_crystal_colour red
_exptl_crystal_density_diffrn 1.796
_exptl_crystal_density_meas 1.796
_exptl_crystal_density_method 'not measured'
_exptl_crystal_description rod
_exptl_crystal_F_000 1808.0
_exptl_crystal_size_max 0.32
_exptl_crystal_size_mid 0.26
_exptl_crystal_size_min 0.21
_refine_diff_density_max 1.476
_refine_diff_density_min -0.639
_refine_diff_density_rms 0.122
_refine_ls_extinction_method none
_refine_ls_goodness_of_fit_ref 1.068
_refine_ls_hydrogen_treatment constr
_refine_ls_matrix_type full
_refine_ls_number_parameters 191
_refine_ls_number_reflns 2959
_refine_ls_number_restraints 0
_refine_ls_restrained_S_all 1.068
_refine_ls_R_factor_all 0.0547
_refine_ls_R_factor_gt 0.0426
_refine_ls_shift/su_max 0.001
_refine_ls_shift/su_mean 0.000
_refine_ls_structure_factor_coef Fsqd
_refine_ls_weighting_details 'calc w=1/[\s^2^(Fo^2^)+(0.0640P)^2^+6.5338P] where P=(Fo^2^+2Fc^2^)/3'
_refine_ls_weighting_scheme calc
_refine_ls_wR_factor_gt 0.1124
_refine_ls_wR_factor_ref 0.1191
_reflns_number_gt 2395
_reflns_number_total 2959
_reflns_threshold_expression >2sigma(I)
_cod_data_source_file c3nr06586c2.cif
_cod_data_source_block kns21m
_cod_depositor_comments
;
The following automatic conversions were performed:

'_symmetry_cell_setting' value 'Orthorhombic' changed to
'orthorhombic' according to
/usr/data/users/saulius/crontab/automatic-downloads/rss-feeds/RSC/lib/dictionaries/cif_core.dic
dictionary named 'cif_core.dic' version 2.4.2 from 2011-04-26.

Automatic conversion script
Id: cif_fix_values 2281 2013-09-26 08:29:07Z andrius 

 Adding full bibliography for
 ./tmp-cod-update-bibliographies-22517/cifs/1514329.cif.
;
_cod_database_code 1514329

loop_
_symmetry_equiv_pos_as_xyz
'x, y, z'
'-x+1/2, -y, z+1/2'
'-x, y+1/2, -z+1/2'
'x+1/2, -y+1/2, -z'
'-x, -y, -z'
'x-1/2, y, -z-1/2'
'x, -y-1/2, z-1/2'
'-x-1/2, y-1/2, z'

loop_
_atom_site_label
_atom_site_type_symbol
_atom_site_fract_x
_atom_site_fract_y
_atom_site_fract_z
_atom_site_U_iso_or_equiv
_atom_site_adp_type
_atom_site_occupancy
_atom_site_symmetry_multiplicity
_atom_site_calc_flag
_atom_site_refinement_flags
Pd1 Pd -0.11989(4) 0.036876(18) 0.59977(2) 0.04116(17) Uani 1 1 d .
S1 S 0.02896(15) 0.11382(6) 0.65591(7) 0.0459(3) Uani 1 1 d .
S2 S 0.07631(16) -0.04232(6) 0.58311(7) 0.0429(3) Uani 1 1 d .
Cl1 Cl -0.33568(17) 0.11059(7) 0.61512(11) 0.0768(6) Uani 1 1 d .
Cl2 Cl -0.29248(17) -0.03841(7) 0.54920(8) 0.0608(4) Uani 1 1 d .
O1 O 0.4434(6) 0.0167(3) 0.7019(3) 0.0826(14) Uani 1 1 d .
H1 H 0.4382 0.0069 0.7406 0.124 Uiso 1 1 calc R
C1 C 0.0341(6) 0.1875(2) 0.6078(2) 0.0387(11) Uani 1 1 d .
C2 C -0.0494(6) 0.2421(2) 0.6325(3) 0.0437(11) Uani 1 1 d .
H2 H -0.1041 0.2389 0.6721 0.052 Uiso 1 1 calc R
C3 C -0.0515(7) 0.3010(3) 0.5982(3) 0.0516(13) Uani 1 1 d .
H3 H -0.1080 0.3375 0.6147 0.062 Uiso 1 1 calc R
C4 C 0.0295(7) 0.3058(3) 0.5400(3) 0.0509(13) Uani 1 1 d .
H4 H 0.0290 0.3458 0.5174 0.061 Uiso 1 1 calc R
C5 C 0.1114(6) 0.2522(3) 0.5149(3) 0.0515(13) Uani 1 1 d .
H5 H 0.1656 0.2560 0.4752 0.062 Uiso 1 1 calc R
C6 C 0.1144(6) 0.1922(3) 0.5481(3) 0.0488(13) Uani 1 1 d .
H6 H 0.1691 0.1556 0.5307 0.059 Uiso 1 1 calc R
C7 C 0.2478(7) 0.0947(3) 0.6613(3) 0.0645(17) Uani 1 1 d .
H7A H 0.2999 0.1063 0.6203 0.077 Uiso 1 1 calc R
H7B H 0.2966 0.1221 0.6950 0.077 Uiso 1 1 calc R
C8 C 0.2855(6) 0.0213(3) 0.6765(3) 0.0517(14) Uani 1 1 d .
H8 H 0.2059 0.0044 0.7083 0.062 Uiso 1 1 calc R
C9 C 0.2788(6) -0.0209(3) 0.6155(3) 0.0543(14) Uani 1 1 d .
H9A H 0.3373 -0.0620 0.6242 0.065 Uiso 1 1 calc R
H9B H 0.3392 0.0022 0.5816 0.065 Uiso 1 1 calc R
C10 C 0.0185(6) -0.1096(2) 0.6357(2) 0.0388(11) Uani 1 1 d .
C12 C 0.0242(9) -0.2265(3) 0.6534(4) 0.073(2) Uani 1 1 d .
H12 H 0.0581 -0.2687 0.6406 0.087 Uiso 1 1 calc R
C13 C -0.0665(9) -0.2194(3) 0.7079(4) 0.0679(18) Uani 1 1 d .
H13 H -0.0959 -0.2565 0.7323 0.081 Uiso 1 1 calc R
C14 C -0.1152(8) -0.1574(3) 0.7273(3) 0.0704(19) Uani 1 1 d .
H14 H -0.1781 -0.1526 0.7649 0.084 Uiso 1 1 calc R
C15 C -0.0714(7) -0.1018(3) 0.6914(3) 0.0539(14) Uani 1 1 d .
H15 H -0.1031 -0.0596 0.7050 0.065 Uiso 1 1 calc R
C11 C 0.0675(7) -0.1719(3) 0.6164(3) 0.0549(14) Uani 1 1 d .
H11 H 0.1293 -0.1772 0.5787 0.066 Uiso 1 1 calc R

loop_
_atom_site_aniso_label
_atom_site_aniso_U_11
_atom_site_aniso_U_22
_atom_site_aniso_U_33
_atom_site_aniso_U_23
_atom_site_aniso_U_13
_atom_site_aniso_U_12
Pd1 0.0307(2) 0.0304(2) 0.0624(3) 0.01394(16) -0.00194(16) -0.00213(14)
S1 0.0423(7) 0.0341(7) 0.0613(8) 0.0085(6) -0.0058(6) 0.0010(5)
S2 0.0407(6) 0.0419(7) 0.0460(7) 0.0035(5) 0.0071(5) 0.0011(5)
Cl1 0.0349(7) 0.0429(8) 0.1527(17) 0.0193(9) 0.0039(8) 0.0059(6)
Cl2 0.0497(8) 0.0524(8) 0.0804(10) 0.0111(7) -0.0123(7) -0.0173(6)
O1 0.071(3) 0.087(3) 0.090(4) 0.024(3) -0.024(3) 0.006(3)
C1 0.032(2) 0.034(2) 0.050(3) 0.000(2) -0.006(2) -0.002(2)
C2 0.043(3) 0.035(3) 0.053(3) -0.004(2) -0.003(2) 0.004(2)
C3 0.055(3) 0.034(3) 0.067(4) -0.004(2) -0.003(3) 0.009(2)
C4 0.052(3) 0.037(3) 0.063(4) 0.010(3) -0.011(3) -0.001(2)
C5 0.050(3) 0.056(3) 0.048(3) 0.006(3) 0.002(2) -0.007(3)
C6 0.049(3) 0.043(3) 0.055(3) -0.007(2) 0.003(2) 0.004(2)
C7 0.044(3) 0.044(3) 0.105(5) 0.013(3) -0.025(3) -0.003(3)
C8 0.033(3) 0.047(3) 0.075(4) 0.015(3) -0.012(2) 0.002(2)
C9 0.034(3) 0.055(3) 0.074(4) 0.016(3) 0.007(3) 0.004(2)
C10 0.042(3) 0.030(2) 0.044(3) -0.001(2) -0.006(2) 0.003(2)
C12 0.082(5) 0.027(3) 0.109(6) -0.004(3) -0.035(4) 0.007(3)
C13 0.083(4) 0.043(3) 0.078(5) 0.018(3) -0.030(4) -0.019(3)
C14 0.093(5) 0.068(4) 0.051(4) 0.012(3) 0.005(3) -0.019(4)
C15 0.076(4) 0.037(3) 0.048(3) -0.003(2) 0.007(3) -0.003(3)
C11 0.055(3) 0.043(3) 0.067(4) -0.011(3) 0.000(3) 0.007(3)

loop_
_atom_type_symbol
_atom_type_description
_atom_type_scat_dispersion_real
_atom_type_scat_dispersion_imag
_atom_type_scat_source
C C 0.0033 0.0016 'International Tables Vol C Tables 4.2.6.8 and 6.1.1.4'
H H 0.0000 0.0000 'International Tables Vol C Tables 4.2.6.8 and 6.1.1.4'
O O 0.0106 0.0060 'International Tables Vol C Tables 4.2.6.8 and 6.1.1.4'
S S 0.1246 0.1234 'International Tables Vol C Tables 4.2.6.8 and 6.1.1.4'
Cl Cl 0.1484 0.1585 'International Tables Vol C Tables 4.2.6.8 and 6.1.1.4'
Pd Pd -0.9988 1.0072 'International Tables Vol C Tables 4.2.6.8 and 6.1.1.4'

loop_
_geom_angle_atom_site_label_1
_geom_angle_atom_site_label_2
_geom_angle_atom_site_label_3
_geom_angle
S1 Pd1 S2 100.41(5)
S1 Pd1 Cl2 174.40(6)
S2 Pd1 Cl2 84.12(6)
S1 Pd1 Cl1 84.08(6)
S2 Pd1 Cl1 175.22(5)
Cl2 Pd1 Cl1 91.30(7)
C1 S1 C7 100.8(2)
C1 S1 Pd1 107.29(16)
C7 S1 Pd1 113.9(2)
C10 S2 C9 101.2(2)
C10 S2 Pd1 104.73(16)
C9 S2 Pd1 114.18(19)
C8 O1 H1 109.5
C2 C1 C6 119.8(5)
C2 C1 S1 116.4(4)
C6 C1 S1 123.7(4)
C3 C2 C1 120.0(5)
C3 C2 H2 120.0
C1 C2 H2 120.0
C4 C3 C2 120.1(5)
C4 C3 H3 120.0
C2 C3 H3 120.0
C3 C4 C5 120.4(5)
C3 C4 H4 119.8
C5 C4 H4 119.8
C4 C5 C6 120.7(5)
C4 C5 H5 119.6
C6 C5 H5 119.6
C5 C6 C1 118.9(5)
C5 C6 H6 120.6
C1 C6 H6 120.6
C8 C7 S1 114.1(4)
C8 C7 H7A 108.7
S1 C7 H7A 108.7
C8 C7 H7B 108.7
S1 C7 H7B 108.7
H7A C7 H7B 107.6
O1 C8 C9 107.9(5)
O1 C8 C7 108.9(4)
C9 C8 C7 111.3(5)
O1 C8 H8 109.6
C9 C8 H8 109.6
C7 C8 H8 109.6
C8 C9 S2 117.8(4)
C8 C9 H9A 107.9
S2 C9 H9A 107.9
C8 C9 H9B 107.9
S2 C9 H9B 107.9
H9A C9 H9B 107.2
C15 C10 C11 120.1(5)
C15 C10 S2 123.9(4)
C11 C10 S2 116.0(4)
C13 C12 C11 120.7(6)
C13 C12 H12 119.6
C11 C12 H12 119.6
C12 C13 C14 119.8(6)
C12 C13 H13 120.1
C14 C13 H13 120.1
C13 C14 C15 120.5(6)
C13 C14 H14 119.8
C15 C14 H14 119.8
C10 C15 C14 119.3(5)
C10 C15 H15 120.4
C14 C15 H15 120.4
C10 C11 C12 119.6(6)
C10 C11 H11 120.2
C12 C11 H11 120.2

loop_
_geom_bond_atom_site_label_1
_geom_bond_atom_site_label_2
_geom_bond_distance
Pd1 S1 2.2775(15)
Pd1 S2 2.2788(14)
Pd1 Cl2 2.3102(15)
Pd1 Cl1 2.3168(16)
S1 C1 1.782(5)
S1 C7 1.821(6)
S2 C10 1.794(5)
S2 C9 1.825(6)
O1 C8 1.387(7)
O1 H1 0.8200
C1 C2 1.386(7)
C1 C6 1.392(7)
C2 C3 1.379(7)
C2 H2 0.9300
C3 C4 1.367(8)
C3 H3 0.9300
C4 C5 1.368(8)
C4 H4 0.9300
C5 C6 1.387(8)
C5 H5 0.9300
C6 H6 0.9300
C7 C8 1.540(7)
C7 H7A 0.9700
C7 H7B 0.9700
C8 C9 1.514(8)
C8 H8 0.9800
C9 H9A 0.9700
C9 H9B 0.9700
C10 C15 1.365(7)
C10 C11 1.374(7)
C12 C13 1.347(10)
C12 C11 1.383(9)
C12 H12 0.9300
C13 C14 1.367(9)
C13 H13 0.9300
C14 C15 1.388(8)
C14 H14 0.9300
C15 H15 0.9300
C11 H11 0.9300

loop_
_geom_torsion_atom_site_label_1
_geom_torsion_atom_site_label_2
_geom_torsion_atom_site_label_3
_geom_torsion_atom_site_label_4
_geom_torsion
S2 Pd1 S1 C1 117.15(17)
Cl2 Pd1 S1 C1 -99.0(5)
Cl1 Pd1 S1 C1 -64.49(18)
S2 Pd1 S1 C7 6.6(2)
Cl2 Pd1 S1 C7 150.4(5)
Cl1 Pd1 S1 C7 -175.1(2)
S1 Pd1 S2 C10 108.42(17)
Cl2 Pd1 S2 C10 -68.26(17)
Cl1 Pd1 S2 C10 -51.5(8)
S1 Pd1 S2 C9 -1.3(2)
Cl2 Pd1 S2 C9 -178.0(2)
Cl1 Pd1 S2 C9 -161.3(8)
C7 S1 C1 C2 -127.8(4)
Pd1 S1 C1 C2 112.8(4)
C7 S1 C1 C6 52.9(5)
Pd1 S1 C1 C6 -66.5(4)
C6 C1 C2 C3 -0.7(7)
S1 C1 C2 C3 180.0(4)
C1 C2 C3 C4 -0.3(8)
C2 C3 C4 C5 0.8(8)
C3 C4 C5 C6 -0.3(8)
C4 C5 C6 C1 -0.7(8)
C2 C1 C6 C5 1.1(7)
S1 C1 C6 C5 -179.6(4)
C1 S1 C7 C8 -157.6(5)
Pd1 S1 C7 C8 -43.1(5)
S1 C7 C8 O1 -159.0(5)
S1 C7 C8 C9 82.2(6)
O1 C8 C9 S2 164.3(4)
C7 C8 C9 S2 -76.3(5)
C10 S2 C9 C8 -79.6(4)
Pd1 S2 C9 C8 32.3(5)
C9 S2 C10 C15 92.9(5)
Pd1 S2 C10 C15 -26.0(5)
C9 S2 C10 C11 -88.4(5)
Pd1 S2 C10 C11 152.7(4)
C11 C12 C13 C14 -0.6(10)
C12 C13 C14 C15 -0.2(10)
C11 C10 C15 C14 -1.2(8)
S2 C10 C15 C14 177.5(4)
C13 C14 C15 C10 1.1(9)
C15 C10 C11 C12 0.4(8)
S2 C10 C11 C12 -178.4(5)
C13 C12 C11 C10 0.5(9)
